data_7154385
loop_
_publ_author_name
'Pujol, Alba'
'Calow, Adam D. J.'
'Batsanov, Andrei S.'
'Whiting, Andrew'

_publ_section_title
;
 One-pot catalytic asymmetric borylation of unsaturated aldehyde-derived
 imines; functionalisation to homoallylic boronate carboxylate ester
 derivatives.
;
_journal_issue 18
_journal_name_full 'Organic &amp; biomolecular chemistry'
_journal_page_first 5122
_journal_page_last 5130
_journal_paper_doi 10.1039/c4ob02657h
_journal_volume 13
_journal_year 2015
_chemical_formula_moiety 'C20 H17 N S'
_chemical_formula_sum 'C20 H17 N S'
_chemical_formula_weight 303.40
_space_group_crystal_system triclinic
_space_group_IT_number 2
_space_group_name_Hall '-P 1'
_space_group_name_H-M_alt 'P -1'
_symmetry_space_group_name_Hall '-P 1'
_symmetry_space_group_name_H-M 'P -1'
_atom_sites_solution_hydrogens geom
_atom_sites_solution_primary direct
_atom_sites_solution_secondary difmap
_audit_creation_date 2014-10-30
_audit_creation_method
;
Olex2 1.2-beta
(compiled 2014.10.28 svn.r3060 for OlexSys, GUI svn.r4931)
;
_audit_update_record
;
2014-12-21 deposited with the CCDC.
2015-03-24 downloaded from the CCDC.
;
_cell_angle_alpha 99.3522(19)
_cell_angle_beta 98.9080(19)
_cell_angle_gamma 101.371(2)
_cell_formula_units_Z 2
_cell_length_a 6.04042(15)
_cell_length_b 11.6602(3)
_cell_length_c 12.1628(2)
_cell_measurement_reflns_used 5194
_cell_measurement_temperature 120
_cell_measurement_theta_max 29.8030
_cell_measurement_theta_min 1.8030
_cell_volume 813.07(3)
_computing_cell_refinement
; CrysAlisPro, Agilent Technologies, Version 1.171.37.31 
(release 14-01-2014 CrysAlis171 .NET) (compiled Jan 14 2014,18:38:05)
;
_computing_data_collection
; CrysAlisPro, Agilent Technologies, Version 1.171.37.31 
(release 14-01-2014 CrysAlis171 .NET) (compiled Jan 14 2014,18:38:05)
;
_computing_data_reduction
; CrysAlisPro, Agilent Technologies, Version 1.171.37.31 
(release 14-01-2014 CrysAlis171 .NET) (compiled Jan 14 2014,18:38:05)
;
_computing_molecular_graphics 'Olex2 (Dolomanov et al., 2009)'
_computing_publication_material 'Olex2 (Dolomanov et al., 2009)'
_computing_structure_refinement 'SHELXL 2014/7 multi-CPU version (Sheldrick, 2008)'
_computing_structure_solution 'ShelXS (Sheldrick, 2008)'
_diffrn_ambient_temperature 120
_diffrn_detector 'CCD plate'
_diffrn_detector_area_resol_mean 16.15
_diffrn_detector_type 'Sapphire3 CCD area detector'
_diffrn_measured_fraction_theta_full 0.999
_diffrn_measured_fraction_theta_max 0.872
_diffrn_measurement_details
;
  1 omega  -24.00   21.00   0.3000    5.0000
omega____ theta____ kappa____ phi______ frames
    -      -19.5469 -100.0000  -90.0000 150

  2 omega  -24.00   60.00   0.3000    5.0000
omega____ theta____ kappa____ phi______ frames
    -       20.3282 -100.0000 -120.0000 280

  3 omega    2.00   89.00   0.3000    5.0000
omega____ theta____ kappa____ phi______ frames
    -       20.3282   57.0000  120.0000 290

  4 omega    2.00   89.00   0.3000    5.0000
omega____ theta____ kappa____ phi______ frames
    -       20.3282   57.0000   30.0000 290

  5 omega  -51.00   91.20   0.3000    5.0000
omega____ theta____ kappa____ phi______ frames
    -       20.3282    0.0000 -150.0000 474

  6 omega   32.00   95.00   0.3000    5.0000
omega____ theta____ kappa____ phi______ frames
    -       20.3282 -178.0000 -150.0000 210

  7 omega  -24.00   21.00   0.3000    5.0000
omega____ theta____ kappa____ phi______ frames
    -      -19.5469 -100.0000  120.0000 150

  8 omega   -2.00   91.00   0.3000    5.0000
omega____ theta____ kappa____ phi______ frames
    -       20.3282   38.0000    0.0000 310

  9 omega    5.00   46.40   0.3000    5.0000
omega____ theta____ kappa____ phi______ frames
    -       20.3282 -137.0000   72.5717 138
;
_diffrn_measurement_device 'four-circle diffractometer'
_diffrn_measurement_device_type 'Agilent Technologies, Gemini S Ultra kappa-diffractometer'
_diffrn_measurement_method '\w scans'
_diffrn_orient_matrix_UB_11 0.0110576000
_diffrn_orient_matrix_UB_12 -0.0567012000
_diffrn_orient_matrix_UB_13 0.0110418000
_diffrn_orient_matrix_UB_21 -0.1192601000
_diffrn_orient_matrix_UB_22 -0.0232051000
_diffrn_orient_matrix_UB_23 -0.0217895000
_diffrn_orient_matrix_UB_31 0.0236098000
_diffrn_orient_matrix_UB_32 -0.0159932000
_diffrn_orient_matrix_UB_33 -0.0550626000
_diffrn_radiation_monochromator graphite
_diffrn_radiation_probe x-ray
_diffrn_radiation_type MoK\a
_diffrn_radiation_wavelength 0.71073
_diffrn_reflns_av_R_equivalents 0.0286
_diffrn_reflns_av_unetI/netI 0.0281
_diffrn_reflns_Laue_measured_fraction_full 0.999
_diffrn_reflns_Laue_measured_fraction_max 0.872
_diffrn_reflns_limit_h_max 8
_diffrn_reflns_limit_h_min -8
_diffrn_reflns_limit_k_max 16
_diffrn_reflns_limit_k_min -15
_diffrn_reflns_limit_l_max 16
_diffrn_reflns_limit_l_min -16
_diffrn_reflns_number 12662
_diffrn_reflns_point_group_measured_fraction_full 0.999
_diffrn_reflns_point_group_measured_fraction_max 0.872
_diffrn_reflns_theta_full 25.242
_diffrn_reflns_theta_max 30.352
_diffrn_reflns_theta_min 2.246
_diffrn_source 'Enhance (Mo) X-ray Source'
_exptl_absorpt_coefficient_mu 0.195
_exptl_absorpt_correction_T_max 0.974
_exptl_absorpt_correction_T_min 0.927
_exptl_absorpt_correction_type analytical
_exptl_absorpt_process_details
; CrysAlisPro, Agilent Technologies, Version 1.171.37.31 
(release 14-01-2014 CrysAlis171 .NET) (compiled Jan 14 
2014,18:38:05) Analytical numeric absorption correction 
using a multifaceted crystal model based on expressions 
derived by R.C. Clark & J.S. Reid. (Clark, R. C. & Reid, 
J. S. (1995). Acta Cryst. A51, 887-897)
;
_exptl_crystal_colour orange
_exptl_crystal_colour_primary orange
_exptl_crystal_density_diffrn 1.239
_exptl_crystal_description irregular
_exptl_crystal_F_000 320
_exptl_crystal_recrystallization_method 'Re-crystallisation from solvent: toluene'
_exptl_crystal_size_max 0.5195
_exptl_crystal_size_mid 0.3634
_exptl_crystal_size_min 0.1745
_refine_diff_density_max 0.479
_refine_diff_density_min -0.326
_refine_diff_density_rms 0.050
_refine_ls_extinction_method none
_refine_ls_goodness_of_fit_ref 1.055
_refine_ls_hydrogen_treatment constr
_refine_ls_matrix_type full
_refine_ls_number_parameters 199
_refine_ls_number_reflns 4269
_refine_ls_number_restraints 0
_refine_ls_restrained_S_all 1.055
_refine_ls_R_factor_all 0.0468
_refine_ls_R_factor_gt 0.0415
_refine_ls_shift/su_max 0.000
_refine_ls_shift/su_mean 0.000
_refine_ls_structure_factor_coef Fsqd
_refine_ls_weighting_details 'w=1/[\s^2^(Fo^2^)+(0.0460P)^2^+0.3740P] where P=(Fo^2^+2Fc^2^)/3'
_refine_ls_weighting_scheme calc
_refine_ls_wR_factor_gt 0.1033
_refine_ls_wR_factor_ref 0.1085
_reflns_Friedel_coverage 0.000
_reflns_number_gt 3829
_reflns_number_total 4269
_reflns_threshold_expression 'I > 2\s(I)'
_cod_data_source_file c4ob02657h2.cif
_cod_data_source_block 2j
_cod_depositor_comments 'Adding full bibliography for 7154381--7154385.cif.'
_cod_database_code 7154385
_chemical_oxdiff_formula 'C20 H17 N S'
_shelx_space_group_comment
;
The symmetry employed for this shelxl refinement is uniquely defined
by the following loop, which should always be used as a source of
symmetry information in preference to the above space-group names.
They are only intended as comments.
;
_reflns_odcompleteness_completeness 100.00
_reflns_odcompleteness_iscentric 1
_reflns_odcompleteness_theta 26.32
_olex2_refinement_description
;
1. Fixed Uiso
 At 1.2 times of:
  All C(H) groups
2. Shared sites
{S, C6'}
{S', C6}
3. Uiso/Uaniso restraints and constraints
Uanis(S) = Uanis(C6')
Uanis(S') = Uanis(C6)
4. Others
 Fixed Sof: S(0.8) C6'(0.2) H6'(0.2) C6(0.8) H6(0.8) S'(0.2)
5.a Riding coordinates:
 C6(H6), C7(H7), C8(H8)
5.b Ternary CH refined with riding coordinates:
 C1(H1)
5.c Aromatic/amide H refined with riding coordinates:
 C6'(H6'), C2(H2), C3(H3), C4(H4), C12(H12), C13(H13), C14(H14), C15(H15),
 C16(H16), C18(H18), C19(H19), C20(H20), C21(H21), C22(H22)
;
_shelx_shelxl_version_number 2014/7
_olex2_diffrn_ambient_temperature_device 'Oxford Cryosystems'
_olex2_submission_special_instructions 'No special instructions were received'

loop_
_space_group_symop_operation_xyz
'x, y, z'
'-x, -y, -z'

loop_
_atom_site_label
_atom_site_type_symbol
_atom_site_fract_x
_atom_site_fract_y
_atom_site_fract_z
_atom_site_U_iso_or_equiv
_atom_site_adp_type
_atom_site_occupancy
_atom_site_site_symmetry_order
_atom_site_calc_flag
_atom_site_refinement_flags_posn
_atom_site_refinement_flags_occupancy
_atom_site_disorder_assembly
_atom_site_disorder_group
S S 0.22582(6) -0.00327(3) 0.62163(3) 0.02322(11) Uani 0.8 1 d . P A 1
C6' C 0.22582(6) -0.00327(3) 0.62163(3) 0.02322(11) Uani 0.2 1 d . P A 2
H6' H 0.0787 -0.0098 0.5768 0.028 Uiso 0.2 1 calc R P A 2
N N 0.24852(18) 0.30775(9) 0.34639(8) 0.0189(2) Uani 1 1 d . . . .
C1 C 0.3151(2) 0.38856(10) 0.26943(9) 0.0169(2) Uani 1 1 d . . . .
H1 H 0.4770 0.4350 0.2998 0.020 Uiso 1 1 calc R . . .
C2 C 0.4096(2) 0.29399(11) 0.42164(10) 0.0191(2) Uani 1 1 d . . . .
H2 H 0.5615 0.3404 0.4303 0.023 Uiso 1 1 calc R . . .
C3 C 0.3613(2) 0.20782(11) 0.49382(10) 0.0198(2) Uani 1 1 d . . . .
H3 H 0.2068 0.1649 0.4857 0.024 Uiso 1 1 calc R . . .
C4 C 0.5235(2) 0.18537(11) 0.57157(10) 0.0206(2) Uani 1 1 d . . . .
H4 H 0.6747 0.2340 0.5845 0.025 Uiso 1 1 calc R . . .
C5 C 0.4837(2) 0.09216(11) 0.63708(10) 0.0206(2) Uani 1 1 d . . . .
C6 C 0.66023(15) 0.06012(8) 0.72088(7) 0.02879(19) Uani 0.8 1 d . P A 1
H6 H 0.8144 0.0995 0.7435 0.035 Uiso 0.8 1 d R P A 1
S' S 0.66023(15) 0.06012(8) 0.72088(7) 0.02879(19) Uani 0.2 1 d . P A 2
C7 C 0.5501(3) -0.04065(13) 0.75917(11) 0.0345(3) Uani 1 1 d . . . .
H7 H 0.6283 -0.0760 0.8114 0.041 Uiso 1 1 d R . A .
C8 C 0.3241(3) -0.08221(13) 0.71416(12) 0.0354(3) Uani 1 1 d . . . .
H8 H 0.2322 -0.1477 0.7323 0.042 Uiso 1 1 d R . A .
C11 C 0.3050(2) 0.31135(10) 0.15423(10) 0.0175(2) Uani 1 1 d . . . .
C12 C 0.1013(2) 0.22939(11) 0.09866(10) 0.0224(2) Uani 1 1 d . . . .
H12 H -0.0325 0.2246 0.1313 0.027 Uiso 1 1 calc R . . .
C13 C 0.0933(3) 0.15475(12) -0.00429(11) 0.0291(3) Uani 1 1 d . . . .
H13 H -0.0452 0.0986 -0.0412 0.035 Uiso 1 1 calc R . . .
C14 C 0.2878(3) 0.16219(14) -0.05334(12) 0.0348(3) Uani 1 1 d . . . .
H14 H 0.2825 0.1111 -0.1235 0.042 Uiso 1 1 calc R . . .
C15 C 0.4882(3) 0.24412(16) 0.00036(12) 0.0367(4) Uani 1 1 d . . . .
H15 H 0.6204 0.2500 -0.0335 0.044 Uiso 1 1 calc R . . .
C16 C 0.4982(2) 0.31874(13) 0.10448(11) 0.0268(3) Uani 1 1 d . . . .
H16 H 0.6373 0.3745 0.1412 0.032 Uiso 1 1 calc R . . .
C17 C 0.1573(2) 0.47573(10) 0.26264(10) 0.0177(2) Uani 1 1 d . . . .
C18 C 0.0403(2) 0.50339(11) 0.34992(10) 0.0201(2) Uani 1 1 d . . . .
H18 H 0.0547 0.4654 0.4133 0.024 Uiso 1 1 calc R . . .
C19 C -0.0979(2) 0.58628(11) 0.34558(11) 0.0225(2) Uani 1 1 d . . . .
H19 H -0.1750 0.6048 0.4063 0.027 Uiso 1 1 calc R . . .
C20 C -0.1232(2) 0.64161(12) 0.25300(11) 0.0251(3) Uani 1 1 d . . . .
H20 H -0.2184 0.6973 0.2496 0.030 Uiso 1 1 calc R . . .
C21 C -0.0071(3) 0.61452(13) 0.16520(12) 0.0298(3) Uani 1 1 d . . . .
H21 H -0.0237 0.6518 0.1015 0.036 Uiso 1 1 calc R . . .
C22 C 0.1333(2) 0.53298(12) 0.17026(11) 0.0259(3) Uani 1 1 d . . . .
H22 H 0.2134 0.5162 0.1104 0.031 Uiso 1 1 calc R . . .

loop_
_atom_site_aniso_label
_atom_site_aniso_U_11
_atom_site_aniso_U_22
_atom_site_aniso_U_33
_atom_site_aniso_U_23
_atom_site_aniso_U_13
_atom_site_aniso_U_12
S 0.02182(18) 0.0275(2) 0.02186(18) 0.01083(14) 0.00395(13) 0.00452(14)
C6' 0.02182(18) 0.0275(2) 0.02186(18) 0.01083(14) 0.00395(13) 0.00452(14)
N 0.0230(5) 0.0191(5) 0.0177(5) 0.0083(4) 0.0055(4) 0.0068(4)
C1 0.0182(5) 0.0174(5) 0.0161(5) 0.0065(4) 0.0038(4) 0.0036(4)
C2 0.0223(6) 0.0181(5) 0.0172(5) 0.0041(4) 0.0034(4) 0.0055(4)
C3 0.0241(6) 0.0191(6) 0.0171(5) 0.0051(4) 0.0037(4) 0.0058(4)
C4 0.0244(6) 0.0197(6) 0.0180(5) 0.0058(4) 0.0028(4) 0.0052(4)
C5 0.0275(6) 0.0196(6) 0.0156(5) 0.0049(4) 0.0031(4) 0.0070(5)
C6 0.0292(4) 0.0278(4) 0.0286(4) 0.0047(3) 0.0039(3) 0.0069(3)
S' 0.0292(4) 0.0278(4) 0.0286(4) 0.0047(3) 0.0039(3) 0.0069(3)
C7 0.0605(10) 0.0299(7) 0.0181(6) 0.0067(5) 0.0012(6) 0.0254(7)
C8 0.0602(10) 0.0223(7) 0.0262(7) 0.0069(5) 0.0223(7) 0.0025(6)
C11 0.0212(5) 0.0171(5) 0.0170(5) 0.0073(4) 0.0037(4) 0.0078(4)
C12 0.0253(6) 0.0221(6) 0.0196(5) 0.0097(5) 0.0011(4) 0.0033(5)
C13 0.0428(8) 0.0194(6) 0.0212(6) 0.0059(5) -0.0067(5) 0.0066(5)
C14 0.0551(9) 0.0334(8) 0.0197(6) 0.0004(5) 0.0012(6) 0.0278(7)
C15 0.0373(8) 0.0539(10) 0.0271(7) 0.0058(7) 0.0121(6) 0.0272(7)
C16 0.0237(6) 0.0343(7) 0.0243(6) 0.0050(5) 0.0068(5) 0.0103(5)
C17 0.0208(5) 0.0151(5) 0.0172(5) 0.0046(4) 0.0035(4) 0.0035(4)
C18 0.0247(6) 0.0205(6) 0.0157(5) 0.0050(4) 0.0042(4) 0.0054(5)
C19 0.0249(6) 0.0217(6) 0.0217(6) 0.0026(5) 0.0074(5) 0.0061(5)
C20 0.0300(6) 0.0195(6) 0.0282(6) 0.0060(5) 0.0054(5) 0.0105(5)
C21 0.0453(8) 0.0267(7) 0.0267(6) 0.0155(5) 0.0121(6) 0.0179(6)
C22 0.0381(7) 0.0252(6) 0.0227(6) 0.0121(5) 0.0142(5) 0.0142(5)

loop_
_atom_type_symbol
_atom_type_description
_atom_type_scat_dispersion_real
_atom_type_scat_dispersion_imag
_atom_type_scat_source
C C 0.0033 0.0016 'International Tables Vol C Tables 4.2.6.8 and 6.1.1.4'
H H 0.0000 0.0000 'International Tables Vol C Tables 4.2.6.8 and 6.1.1.4'
N N 0.0061 0.0033 'International Tables Vol C Tables 4.2.6.8 and 6.1.1.4'
S S 0.1246 0.1234 'International Tables Vol C Tables 4.2.6.8 and 6.1.1.4'

loop_
_exptl_crystal_face_index_h
_exptl_crystal_face_index_k
_exptl_crystal_face_index_l
_exptl_crystal_face_perp_dist
_exptl_oxdiff_crystal_face_indexfrac_h
_exptl_oxdiff_crystal_face_indexfrac_k
_exptl_oxdiff_crystal_face_indexfrac_l
_exptl_oxdiff_crystal_face_x
_exptl_oxdiff_crystal_face_y
_exptl_oxdiff_crystal_face_z
1 0 -1 0.1922 1.0000 -0.0013 -0.9991 0.0001 -0.0975 0.0786
0 -1 -1 0.0682 -0.0003 -1.0015 -0.9998 0.0457 0.0451 0.0711
0 1 2 0.0799 0.0005 1.0028 1.9994 -0.0348 -0.0669 -0.1261
-3 -11 -6 0.0726 -3.0036 -11.0096 -6.0009 0.5248 0.7444 0.4356
-1 0 1 0.1680 -1.0000 0.0013 0.9991 -0.0001 0.0975 -0.0786
0 0 1 0.1379 0.0001 0.0013 0.9997 0.0110 -0.0218 -0.0551
0 0 -1 0.1223 -0.0001 -0.0013 -0.9997 -0.0110 0.0218 0.0551
0 5 -4 0.1595 0.0007 4.9953 -3.9982 -0.3274 -0.0289 0.1403
0 -5 4 0.2039 -0.0007 -4.9953 3.9982 0.3274 0.0289 -0.1403

loop_
_geom_angle_atom_site_label_1
_geom_angle_atom_site_label_2
_geom_angle_atom_site_label_3
_geom_angle
C8 S C5 94.03(7)
C8 C6' C5 94.03(7)
C2 N C1 117.20(10)
N C1 C11 107.54(9)
N C1 C17 110.28(9)
C11 C1 C17 112.40(9)
N C2 C3 120.50(11)
C4 C3 C2 123.70(12)
C3 C4 C5 124.69(12)
C4 C5 S 123.17(9)
C4 C5 C6' 123.17(9)
C4 C5 C6 126.76(11)
C4 C5 S' 126.76(11)
C6 C5 S 109.97(8)
S' C5 C6' 109.97(8)
C7 C6 C5 107.87(10)
C7 S' C5 107.87(10)
C8 C7 C6 115.32(12)
C8 C7 S' 115.32(12)
C7 C8 S 112.81(11)
C7 C8 C6' 112.81(11)
C12 C11 C1 119.95(11)
C16 C11 C1 120.87(11)
C16 C11 C12 119.16(11)
C13 C12 C11 120.34(13)
C14 C13 C12 120.18(13)
C15 C14 C13 119.66(13)
C14 C15 C16 120.50(14)
C11 C16 C15 120.14(13)
C18 C17 C1 120.89(10)
C18 C17 C22 118.40(11)
C22 C17 C1 120.66(10)
C17 C18 C19 120.92(11)
C20 C19 C18 120.34(11)
C19 C20 C21 119.21(12)
C20 C21 C22 120.44(12)
C21 C22 C17 120.68(12)

loop_
_geom_bond_atom_site_label_1
_geom_bond_atom_site_label_2
_geom_bond_distance
S C5 1.6905(14)
S C8 1.6768(16)
C6' C5 1.6905(14)
C6' C8 1.6768(16)
N C1 1.4765(14)
N C2 1.2819(15)
C1 C11 1.5229(16)
C1 C17 1.5277(16)
C2 C3 1.4545(16)
C3 C4 1.3481(16)
C4 C5 1.4531(17)
C5 C6 1.5033(14)
C5 S' 1.5033(14)
C6 C7 1.4163(19)
S' C7 1.4163(19)
C7 C8 1.349(2)
C11 C12 1.3978(17)
C11 C16 1.3894(17)
C12 C13 1.3923(19)
C13 C14 1.392(2)
C14 C15 1.379(2)
C15 C16 1.4006(19)
C17 C18 1.3934(16)
C17 C22 1.4002(16)
C18 C19 1.3983(17)
C19 C20 1.3890(18)
C20 C21 1.3932(19)
C21 C22 1.3956(18)
